data_4116408
loop_
_publ_author_name
'Hua-Fen Hsu'
'Yanhong Dong'
'Lijin Shu'
'Victor G. Young'
'Lawrence Que'

_publ_section_title
;
 Crystal Structure of a Synthetic High-Valent Complex with an Fe2(\m-O)2
 Diamond Core. Implications for the Core Structures of Methane
 Monooxygenase Intermediate Q and Ribonucleotide Reductase Intermediate X
;
_journal_name_full 'Journal of the American Chemical Society'
_journal_page_first 5230
_journal_page_last 5237
_journal_paper_doi 10.1021/ja983666q
_journal_volume 121
_journal_year 1999
_chemical_compound_source 'Dr. H.-F. Hsu / Prof. L. Que, Jr.'
_chemical_formula_sum 'C57 H80 Cl3 Fe2 N8 O17'
_chemical_formula_weight 1367.34
_chemical_name_common 98089b
_chemical_name_systematic
; 
 ? 
;
_space_group_IT_number 15
_symmetry_cell_setting monoclinic
_symmetry_space_group_name_Hall '-C 2yc'
_symmetry_space_group_name_H-M 'C 1 2/c 1'
_atom_sites_solution_hydrogens geom
_atom_sites_solution_primary direct
_atom_sites_solution_secondary difmap
_audit_creation_method SHELXL
_cell_angle_alpha 90.00
_cell_angle_beta 111.945(1)
_cell_angle_gamma 90.00
_cell_formula_units_Z 4
_cell_length_a 17.5143(2)
_cell_length_b 18.7538(1)
_cell_length_c 20.7147(2)
_cell_measurement_temperature 173(2)
_cell_volume 6310.95(11)
_computing_structure_refinement 'SHELXL-93 (Sheldrick, 1993)'
_computing_structure_solution 'SHELXS-86 (Sheldrick, 1990)'
_diffrn_ambient_temperature 173(2)
_diffrn_radiation_monochromator graphite
_diffrn_radiation_source 'fine-focus sealed tube'
_diffrn_radiation_type MoK\a
_diffrn_radiation_wavelength 0.71073
_diffrn_reflns_av_R_equivalents 0.0297
_diffrn_reflns_av_sigmaI/netI 0.0394
_diffrn_reflns_limit_h_max 19
_diffrn_reflns_limit_h_min -20
_diffrn_reflns_limit_k_max 22
_diffrn_reflns_limit_k_min 0
_diffrn_reflns_limit_l_max 24
_diffrn_reflns_limit_l_min 0
_diffrn_reflns_number 16285
_diffrn_reflns_theta_max 25.02
_diffrn_reflns_theta_min 1.66
_exptl_absorpt_coefficient_mu 0.661
_exptl_absorpt_correction_T_max 1.000
_exptl_absorpt_correction_T_min 0.790
_exptl_absorpt_correction_type 'SADABS (Sheldrick, 1996)'
_exptl_crystal_colour 'Dark green'
_exptl_crystal_density_diffrn 1.439
_exptl_crystal_description Block
_exptl_crystal_F_000 2868
_exptl_crystal_size_max 0.34
_exptl_crystal_size_mid 0.27
_exptl_crystal_size_min 0.22
_refine_diff_density_max 0.639
_refine_diff_density_min -0.316
_refine_diff_density_rms 0.063
_refine_ls_extinction_method none
_refine_ls_goodness_of_fit_all 1.040
_refine_ls_goodness_of_fit_obs 1.106
_refine_ls_matrix_type full
_refine_ls_number_parameters 399
_refine_ls_number_reflns 5522
_refine_ls_number_restraints 6
_refine_ls_restrained_S_all 1.039
_refine_ls_restrained_S_obs 1.106
_refine_ls_R_factor_all 0.0783
_refine_ls_R_factor_obs 0.0603
_refine_ls_shift/esd_max 0.000
_refine_ls_shift/esd_mean 0.000
_refine_ls_structure_factor_coef Fsqd
_refine_ls_weighting_details 'w=1/[\s^2^(Fo^2^)+(0.0681P)^2^+18.1545P] where P=(Fo^2^+2Fc^2^)/3'
_refine_ls_weighting_scheme calc
_refine_ls_wR_factor_all 0.1568
_refine_ls_wR_factor_obs 0.1465
_reflns_number_observed 4328
_reflns_number_total 5522
_reflns_observed_criterion >2sigma(I)
_cod_data_source_file ja983666q.cif
_cod_data_source_block 98089b
_cod_depositor_comments
;
The following automatic conversions were performed:

'_refine_ls_weighting_scheme' value 'calc
w=1/[\s^2^(Fo^2^)+(0.0681P)^2^+18.1545P] where P=(Fo^2^+2Fc^2^)/3'
was changed to 'calc'. New tag '_refine_ls_weighting_details' was
created. The value of the new tag was set to
'w=1/[\s^2^(Fo^2^)+(0.0681P)^2^+18.1545P] where P=(Fo^2^+2Fc^2^)/3'.

Automatic conversion script
Id: cif_fix_values 3143 2015-03-26 13:38:13Z robertas 
;
_cod_original_cell_volume 6310.95(10)
_cod_database_code 4116408

loop_
_symmetry_equiv_pos_as_xyz
'x, y, z'
'-x, y, -z+1/2'
'x+1/2, y+1/2, z'
'-x+1/2, y+1/2, -z+1/2'
'-x, -y, -z'
'x, -y, z-1/2'
'-x+1/2, -y+1/2, -z'
'x+1/2, -y+1/2, z-1/2'

loop_
_atom_site_aniso_label
_atom_site_aniso_U_11
_atom_site_aniso_U_22
_atom_site_aniso_U_33
_atom_site_aniso_U_23
_atom_site_aniso_U_13
_atom_site_aniso_U_12
Fe1 0.0404(3) 0.0427(3) 0.0399(3) 0.0059(2) 0.0103(2) -0.0024(2)
O1 0.051(2) 0.050(2) 0.055(2) 0.0070(13) 0.0106(13) -0.0032(13)
N1 0.044(2) 0.052(2) 0.039(2) 0.0002(14) 0.0175(14) 0.0013(14)
C1 0.047(2) 0.063(3) 0.063(3) 0.004(2) 0.027(2) 0.001(2)
C2 0.043(2) 0.048(2) 0.060(3) 0.004(2) 0.016(2) 0.006(2)
C3 0.043(2) 0.054(3) 0.083(3) 0.007(2) 0.018(2) 0.000(2)
C4 0.056(3) 0.055(3) 0.078(3) 0.006(2) -0.008(3) -0.011(2)
C5 0.068(3) 0.058(3) 0.064(3) 0.006(2) 0.002(2) -0.011(2)
C6 0.057(3) 0.051(2) 0.048(2) 0.008(2) 0.008(2) -0.002(2)
N2 0.042(2) 0.046(2) 0.046(2) 0.0069(14) 0.0114(15) 0.0022(14)
C7 0.108(5) 0.111(5) 0.055(3) -0.001(3) -0.013(3) -0.029(4)
C8 0.105(5) 0.158(7) 0.098(5) -0.043(5) 0.051(4) -0.031(5)
C9 0.054(2) 0.049(2) 0.043(2) 0.012(2) 0.019(2) 0.000(2)
C10 0.037(2) 0.045(2) 0.044(2) 0.001(2) 0.010(2) -0.003(2)
C11 0.050(2) 0.050(2) 0.060(3) 0.003(2) 0.017(2) 0.003(2)
C12 0.047(2) 0.058(3) 0.080(3) -0.018(2) 0.021(2) 0.001(2)
C13 0.049(2) 0.071(3) 0.053(2) -0.007(2) 0.019(2) -0.011(2)
C14 0.046(2) 0.059(3) 0.046(2) -0.002(2) 0.016(2) -0.008(2)
N3 0.040(2) 0.049(2) 0.038(2) 0.0014(14) 0.0146(14) -0.0044(14)
C15 0.073(3) 0.095(4) 0.083(4) -0.026(3) 0.045(3) -0.015(3)
C16 0.132(6) 0.269(12) 0.075(4) -0.057(6) 0.056(5) -0.062(7)
C17 0.064(3) 0.063(3) 0.047(2) -0.005(2) 0.021(2) 0.000(2)
C18 0.058(3) 0.050(2) 0.044(2) -0.002(2) 0.010(2) 0.002(2)
C19 0.070(3) 0.076(3) 0.045(2) 0.004(2) 0.005(2) 0.002(3)
C20 0.058(3) 0.087(4) 0.066(3) 0.010(3) -0.009(2) 0.000(3)
C21 0.050(3) 0.072(3) 0.066(3) 0.012(2) 0.005(2) -0.003(2)
C22 0.048(2) 0.052(2) 0.059(3) 0.009(2) 0.012(2) -0.003(2)
N4 0.047(2) 0.045(2) 0.045(2) 0.0025(14) 0.0117(15) -0.0018(15)
C23 0.050(3) 0.105(5) 0.101(4) 0.015(4) 0.007(3) -0.005(3)
C24 0.072(8) 0.135(12) 0.094(9) 0.000(8) -0.005(7) -0.035(8)
C23' 0.050(3) 0.105(5) 0.101(4) 0.015(4) 0.007(3) -0.005(3)
C24' 0.073(7) 0.096(9) 0.085(8) -0.002(7) 0.024(6) 0.006(7)
C25 0.084(4) 0.087(4) 0.095(4) -0.010(3) 0.034(3) -0.014(3)
C26 0.053(3) 0.064(3) 0.094(4) -0.026(3) 0.030(3) -0.019(2)
O2 0.065(2) 0.071(2) 0.140(4) -0.032(2) 0.035(2) -0.002(2)
C27 0.076(4) 0.074(4) 0.098(4) -0.008(3) 0.038(3) -0.016(3)
C28 0.158(8) 0.144(8) 0.120(6) 0.004(6) 0.036(6) -0.032(6)
Cl1 0.0807(11) 0.0633(9) 0.0377(7) 0.000 0.0244(7) 0.000
O11 0.194(5) 0.072(2) 0.080(3) -0.005(2) 0.083(3) 0.007(3)
O12 0.057(2) 0.114(3) 0.071(2) 0.024(2) 0.014(2) 0.001(2)
Cl2 0.0731(8) 0.0620(7) 0.0543(7) -0.0056(5) 0.0220(6) -0.0095(6)
O21 0.070(2) 0.070(2) 0.117(3) 0.008(2) 0.028(2) 0.009(2)
O22 0.156(4) 0.122(4) 0.072(3) 0.012(2) 0.053(3) 0.016(3)
O23 0.163(5) 0.085(3) 0.161(5) 0.005(3) 0.108(4) 0.027(3)
O24 0.150(5) 0.203(6) 0.102(4) -0.028(4) 0.025(3) -0.107(5)

loop_
_atom_site_label
_atom_site_type_symbol
_atom_site_fract_x
_atom_site_fract_y
_atom_site_fract_z
_atom_site_U_iso_or_equiv
_atom_site_thermal_displace_type
_atom_site_occupancy
_atom_site_calc_flag
_atom_site_refinement_flags
_atom_site_disorder_group
Fe1 Fe 0.48770(3) 0.06761(3) 0.47732(3) 0.0424(2) Uani 1 d . .
O1 O 0.4668(2) 0.01543(15) 0.54205(14) 0.0550(7) Uani 1 d . .
N1 N 0.5125(2) 0.1260(2) 0.4038(2) 0.0442(7) Uani 1 d . .
C1 C 0.6037(2) 0.1222(2) 0.4246(2) 0.0556(11) Uani 1 d . .
H1A H 0.6224(2) 0.1597(2) 0.4003(2) 0.067 Uiso 1 calc R .
H1B H 0.6196(2) 0.0752(2) 0.4119(2) 0.067 Uiso 1 calc R .
C2 C 0.6428(2) 0.1331(2) 0.5021(2) 0.0512(10) Uani 1 d . .
C3 C 0.7201(3) 0.1629(2) 0.5362(3) 0.0617(12) Uani 1 d . .
H3A H 0.7523(3) 0.1783(2) 0.5107(3) 0.074 Uiso 1 calc R .
C4 C 0.7492(3) 0.1697(3) 0.6074(3) 0.0729(15) Uani 1 d . .
H4A H 0.8023(3) 0.1893(3) 0.6313(3) 0.087 Uiso 1 calc R .
C5 C 0.7021(3) 0.1482(3) 0.6448(3) 0.0696(13) Uani 1 d . .
C6 C 0.6264(3) 0.1184(2) 0.6069(2) 0.0553(11) Uani 1 d . .
H6A H 0.5930(3) 0.1030(2) 0.6313(2) 0.066 Uiso 1 calc R .
N2 N 0.5977(2) 0.1099(2) 0.5378(2) 0.0462(8) Uani 1 d . .
C7 C 0.7311(4) 0.1544(4) 0.7233(3) 0.104(2) Uani 1 d . .
H7A H 0.6857(4) 0.1391(4) 0.7377(3) 0.124 Uiso 1 calc R .
H7B H 0.7774(4) 0.1209(4) 0.7444(3) 0.124 Uiso 1 calc R .
C8 C 0.7577(4) 0.2255(4) 0.7514(4) 0.117(2) Uani 1 d . .
H8A H 0.7780(31) 0.2238(7) 0.8024(4) 0.175 Uiso 1 calc R .
H8B H 0.7111(10) 0.2586(7) 0.7340(23) 0.175 Uiso 1 calc R .
H8C H 0.8018(24) 0.2419(13) 0.7367(24) 0.175 Uiso 1 calc R .
C9 C 0.4828(3) 0.2012(2) 0.4019(2) 0.0479(9) Uani 1 d . .
H9A H 0.4454(3) 0.2128(2) 0.3539(2) 0.058 Uiso 1 calc R .
H9B H 0.5305(3) 0.2339(2) 0.4147(2) 0.058 Uiso 1 calc R .
C10 C 0.4382(2) 0.2129(2) 0.4507(2) 0.0437(9) Uani 1 d . .
C11 C 0.4010(3) 0.2775(2) 0.4535(2) 0.0544(10) Uani 1 d . .
H11A H 0.3991(3) 0.3149(2) 0.4221(2) 0.065 Uiso 1 calc R .
C12 C 0.3665(3) 0.2859(3) 0.5036(3) 0.0624(12) Uani 1 d . .
H12A H 0.3411(3) 0.3298(3) 0.5068(3) 0.075 Uiso 1 calc R .
C13 C 0.3691(3) 0.2309(3) 0.5488(2) 0.0576(11) Uani 1 d . .
C14 C 0.4038(2) 0.1671(2) 0.5407(2) 0.0507(10) Uani 1 d . .
H14A H 0.4033(2) 0.1279(2) 0.5696(2) 0.061 Uiso 1 calc R .
N3 N 0.4381(2) 0.1590(2) 0.4931(2) 0.0422(7) Uani 1 d . .
C15 C 0.3376(3) 0.2408(3) 0.6073(3) 0.079(2) Uani 1 d . .
H15A H 0.2924(3) 0.2761(3) 0.5933(3) 0.095 Uiso 1 calc R .
H15B H 0.3157(3) 0.1950(3) 0.6168(3) 0.095 Uiso 1 calc R .
C16 C 0.4064(5) 0.2661(6) 0.6723(4) 0.154(4) Uani 1 d . .
H16A H 0.3855(12) 0.2725(40) 0.7097(12) 0.231 Uiso 1 calc R .
H16B H 0.4277(31) 0.3117(20) 0.6629(12) 0.231 Uiso 1 calc R .
H16C H 0.4508(21) 0.2307(19) 0.6865(22) 0.231 Uiso 1 calc R .
C17 C 0.4686(3) 0.0882(2) 0.3371(2) 0.0578(11) Uani 1 d . .
H17A H 0.4991(3) 0.0446(2) 0.3344(2) 0.069 Uiso 1 calc R .
H17B H 0.4646(3) 0.1194(2) 0.2974(2) 0.069 Uiso 1 calc R .
C18 C 0.3842(3) 0.0690(2) 0.3339(2) 0.0532(10) Uani 1 d . .
C19 C 0.3151(3) 0.0647(3) 0.2736(2) 0.0683(13) Uani 1 d . .
H19A H 0.3181(3) 0.0762(3) 0.2300(2) 0.082 Uiso 1 calc R .
C20 C 0.2417(3) 0.0435(3) 0.2775(3) 0.079(2) Uani 1 d . .
H20A H 0.1943(3) 0.0389(3) 0.2360(3) 0.095 Uiso 1 calc R .
C21 C 0.2360(3) 0.0288(3) 0.3408(3) 0.0677(13) Uani 1 d . .
C22 C 0.3078(3) 0.0352(2) 0.3993(2) 0.0553(11) Uani 1 d . .
H22A H 0.3056(3) 0.0263(2) 0.4437(2) 0.066 Uiso 1 calc R .
N4 N 0.3801(2) 0.0534(2) 0.3957(2) 0.0472(8) Uani 1 d . .
C23 C 0.1578(3) 0.0041(4) 0.3481(3) 0.091(2) Uani 0.50 d P 1
H23A H 0.1671(3) -0.0454(4) 0.3660(3) 0.109 Uiso 0.50 calc PR 1
H23B H 0.1500(3) 0.0337(4) 0.3847(3) 0.109 Uiso 0.50 calc PR 1
C24 C 0.0811(7) 0.0047(8) 0.2888(7) 0.111(5) Uani 0.50 d PU 1
H24A H 0.0363(13) -0.0102(57) 0.3033(13) 0.166 Uiso 0.50 calc PR 1
H24B H 0.0847(25) -0.0282(44) 0.2533(25) 0.166 Uiso 0.50 calc PR 1
H24C H 0.0702(34) 0.0530(15) 0.2694(35) 0.166 Uiso 0.50 calc PR 1
C23' C 0.1578(3) 0.0041(4) 0.3481(3) 0.091(2) Uani 0.50 d P 2
H23C H 0.1303(7) -0.0310(7) 0.3110(7) 0.109 Uiso 0.50 calc PR 2
H23D H 0.1721(7) -0.0205(7) 0.3934(7) 0.109 Uiso 0.50 calc PR 2
C24' C 0.1054(7) 0.0564(7) 0.3445(7) 0.087(3) Uani 0.50 d PU 2
H24D H 0.0551(23) 0.0364(8) 0.3474(46) 0.130 Uiso 0.50 calc PR 2
H24E H 0.0918(43) 0.0818(30) 0.3003(21) 0.130 Uiso 0.50 calc PR 2
H24F H 0.1306(22) 0.0896(26) 0.3832(27) 0.130 Uiso 0.50 calc PR 2
C25 C 0.9506(4) 0.0801(3) 0.5445(3) 0.089(2) Uani 1 d . .
H25A H 0.9456(25) 0.1012(9) 0.5861(7) 0.133 Uiso 1 calc R .
H25B H 1.0082(9) 0.0672(17) 0.5547(15) 0.133 Uiso 1 calc R .
H25C H 0.9162(17) 0.0373(10) 0.5311(9) 0.133 Uiso 1 calc R .
C26 C 0.9233(3) 0.1323(3) 0.4868(3) 0.0702(14) Uani 1 d . .
O2 O 0.8901(2) 0.1873(2) 0.4908(2) 0.0929(12) Uani 1 d . .
C27 C 0.9404(4) 0.1115(3) 0.4233(3) 0.081(2) Uani 1 d . .
H27A H 1.0006(4) 0.1058(3) 0.4363(3) 0.097 Uiso 1 calc R .
H27B H 0.9141(4) 0.0650(3) 0.4059(3) 0.097 Uiso 1 calc R .
C28 C 0.9108(6) 0.1628(5) 0.3693(4) 0.145(3) Uani 1 d . .
H28A H 0.9211(39) 0.1462(18) 0.3284(13) 0.218 Uiso 1 calc R .
H28B H 0.9393(31) 0.2082(11) 0.3853(13) 0.218 Uiso 1 calc R .
H28C H 0.8515(10) 0.1695(28) 0.3570(25) 0.218 Uiso 1 calc R .
Cl1 Cl 0.0000 0.21061(9) 0.7500 0.0599(4) Uani 1 d S .
O11 O 0.0260(3) 0.1681(2) 0.7051(2) 0.1059(15) Uani 1 d . .
O12 O -0.0659(2) 0.2565(2) 0.7104(2) 0.0835(11) Uani 1 d . .
Cl2 Cl 0.24110(8) 0.02994(6) 0.58997(6) 0.0637(3) Uani 1 d . .
O21 O 0.2411(2) -0.0450(2) 0.5965(2) 0.0874(11) Uani 1 d . .
O22 O 0.2333(3) 0.0506(3) 0.5227(2) 0.114(2) Uani 1 d . .
O23 O 0.1809(3) 0.0581(2) 0.6104(3) 0.122(2) Uani 1 d . .
O24 O 0.3206(4) 0.0535(3) 0.6350(3) 0.158(3) Uani 1 d . .

loop_
_atom_type_symbol
_atom_type_description
_atom_type_scat_dispersion_real
_atom_type_scat_dispersion_imag
_atom_type_scat_source
C C 0.0033 0.0016 'International Tables Vol C Tables 4.2.6.8 and 6.1.1.4'
H H 0.0000 0.0000 'International Tables Vol C Tables 4.2.6.8 and 6.1.1.4'
N N 0.0061 0.0033 'International Tables Vol C Tables 4.2.6.8 and 6.1.1.4'
O O 0.0106 0.0060 'International Tables Vol C Tables 4.2.6.8 and 6.1.1.4'
Cl Cl 0.1484 0.1585 'International Tables Vol C Tables 4.2.6.8 and 6.1.1.4'
Fe Fe 0.3463 0.8444 'International Tables Vol C Tables 4.2.6.8 and 6.1.1.4'

loop_
_geom_angle_atom_site_label_1
_geom_angle_atom_site_label_2
_geom_angle_atom_site_label_3
_geom_angle
_geom_angle_site_symmetry_1
_geom_angle_site_symmetry_3
O1 Fe1 O1 85.94(14) . 5_656
O1 Fe1 N3 97.00(13) . .
O1 Fe1 N3 176.88(12) 5_656 .
O1 Fe1 N4 99.46(13) . .
O1 Fe1 N4 92.87(13) 5_656 .
N3 Fe1 N4 85.61(13) . .
O1 Fe1 N2 99.37(13) . .
O1 Fe1 N2 94.34(13) 5_656 .
N3 Fe1 N2 86.25(13) . .
N4 Fe1 N2 160.25(13) . .
O1 Fe1 N1 179.33(13) . .
O1 Fe1 N1 93.43(12) 5_656 .
N3 Fe1 N1 83.65(12) . .
N4 Fe1 N1 80.77(13) . .
N2 Fe1 N1 80.46(13) . .
O1 Fe1 Fe1 43.77(9) . 5_656
O1 Fe1 Fe1 42.16(9) 5_656 5_656
N3 Fe1 Fe1 140.76(9) . 5_656
N4 Fe1 Fe1 98.36(9) . 5_656
N2 Fe1 Fe1 99.32(9) . 5_656
N1 Fe1 Fe1 135.59(10) . 5_656
Fe1 O1 Fe1 94.07(14) . 5_656
C17 N1 C1 111.8(3) . .
C17 N1 C9 111.7(3) . .
C1 N1 C9 112.0(3) . .
C17 N1 Fe1 104.9(2) . .
C1 N1 Fe1 105.1(2) . .
C9 N1 Fe1 110.8(2) . .
N1 C1 C2 108.3(3) . .
N2 C2 C3 120.9(4) . .
N2 C2 C1 114.6(4) . .
C3 C2 C1 124.5(4) . .
C4 C3 C2 118.9(5) . .
C3 C4 C5 121.0(4) . .
C6 C5 C4 116.4(4) . .
C6 C5 C7 120.4(5) . .
C4 C5 C7 123.2(5) . .
N2 C6 C5 123.6(4) . .
C6 N2 C2 119.2(4) . .
C6 N2 Fe1 126.8(3) . .
C2 N2 Fe1 113.9(3) . .
C8 C7 C5 115.3(5) . .
N1 C9 C10 112.5(3) . .
N3 C10 C11 120.9(4) . .
N3 C10 C9 117.3(3) . .
C11 C10 C9 121.8(4) . .
C10 C11 C12 118.3(4) . .
C13 C12 C11 120.4(4) . .
C14 C13 C12 118.0(4) . .
C14 C13 C15 120.6(4) . .
C12 C13 C15 121.3(5) . .
N3 C14 C13 121.7(4) . .
C10 N3 C14 120.6(3) . .
C10 N3 Fe1 115.5(2) . .
C14 N3 Fe1 123.9(3) . .
C16 C15 C13 110.1(4) . .
N1 C17 C18 108.3(3) . .
N4 C18 C19 120.6(4) . .
N4 C18 C17 114.5(4) . .
C19 C18 C17 124.9(4) . .
C20 C19 C18 119.2(5) . .
C19 C20 C21 120.9(4) . .
C20 C21 C22 116.7(4) . .
C20 C21 C23' 123.3(5) . .
C22 C21 C23' 120.0(5) . .
C20 C21 C23 123.3(5) . .
C22 C21 C23 120.0(5) . .
N4 C22 C21 122.7(4) . .
C22 N4 C18 119.8(4) . .
C22 N4 Fe1 126.3(3) . .
C18 N4 Fe1 113.7(3) . .
C24 C23 C21 120.2(7) . .
C24' C23' C21 113.8(7) . .
O2 C26 C25 122.2(5) . .
O2 C26 C27 122.8(6) . .
C25 C26 C27 115.1(5) . .
C28 C27 C26 112.2(6) . .
O11 Cl1 O11 111.8(3) 2_556 .
O11 Cl1 O12 110.5(2) 2_556 2_556
O11 Cl1 O12 109.0(2) . 2_556
O11 Cl1 O12 109.0(2) 2_556 .
O11 Cl1 O12 110.5(2) . .
O12 Cl1 O12 105.9(3) 2_556 .
O23 Cl2 O22 113.4(3) . .
O23 Cl2 O21 108.9(3) . .
O22 Cl2 O21 111.5(3) . .
O23 Cl2 O24 110.6(4) . .
O22 Cl2 O24 105.8(3) . .
O21 Cl2 O24 106.3(3) . .

loop_
_geom_bond_atom_site_label_1
_geom_bond_atom_site_label_2
_geom_bond_distance
_geom_bond_site_symmetry_2
Fe1 O1 1.805(3) .
Fe1 O1 1.860(3) 5_656
Fe1 N3 2.003(3) .
Fe1 N4 2.025(3) .
Fe1 N2 2.025(3) .
Fe1 N1 2.049(3) .
Fe1 Fe1 2.6826(10) 5_656
O1 Fe1 1.860(3) 5_656
N1 C17 1.486(5) .
N1 C1 1.492(5) .
N1 C9 1.498(5) .
C1 C2 1.504(6) .
C2 N2 1.342(5) .
C2 C3 1.389(6) .
C3 C4 1.374(7) .
C4 C5 1.385(7) .
C5 C6 1.382(6) .
C5 C7 1.515(7) .
C6 N2 1.338(5) .
C7 C8 1.460(9) .
C9 C10 1.505(5) .
C10 N3 1.340(5) .
C10 C11 1.386(6) .
C11 C12 1.391(6) .
C12 C13 1.382(7) .
C13 C14 1.380(6) .
C13 C15 1.520(6) .
C14 N3 1.341(5) .
C15 C16 1.509(8) .
C17 C18 1.499(6) .
C18 N4 1.342(5) .
C18 C19 1.379(6) .
C19 C20 1.376(7) .
C20 C21 1.379(7) .
C21 C22 1.387(6) .
C21 C23' 1.506(7) .
C21 C23 1.506(7) .
C22 N4 1.340(5) .
C23 C24 1.443(12) .
C23' C24' 1.326(12) .
C25 C26 1.480(8) .
C26 O2 1.201(6) .
C26 C27 1.508(7) .
C27 C28 1.418(9) .
Cl1 O11 1.423(4) 2_556
Cl1 O11 1.423(4) .
Cl1 O12 1.427(4) 2_556
Cl1 O12 1.427(4) .
Cl2 O23 1.379(4) .
Cl2 O22 1.402(4) .
Cl2 O21 1.412(4) .
Cl2 O24 1.426(5) .

loop_
_geom_torsion_atom_site_label_1
_geom_torsion_atom_site_label_2
_geom_torsion_atom_site_label_3
_geom_torsion_atom_site_label_4
_geom_torsion
_geom_torsion_site_symmetry_1
_geom_torsion_site_symmetry_4
O1 Fe1 O1 Fe1 0.000(1) 5_656 5_656
N3 Fe1 O1 Fe1 178.93(12) . 5_656
N4 Fe1 O1 Fe1 92.24(13) . 5_656
N2 Fe1 O1 Fe1 -93.73(13) . 5_656
N1 Fe1 O1 Fe1 -18.1(111) . 5_656
Fe1 Fe1 O1 Fe1 0.0 5_656 5_656
O1 Fe1 N1 C17 76.8(110) . .
O1 Fe1 N1 C17 58.7(3) 5_656 .
N3 Fe1 N1 C17 -120.2(3) . .
N4 Fe1 N1 C17 -33.6(3) . .
N2 Fe1 N1 C17 152.6(3) . .
Fe1 Fe1 N1 C17 58.9(3) 5_656 .
O1 Fe1 N1 C1 -41.3(111) . .
O1 Fe1 N1 C1 -59.4(3) 5_656 .
N3 Fe1 N1 C1 121.7(3) . .
N4 Fe1 N1 C1 -151.7(3) . .
N2 Fe1 N1 C1 34.5(3) . .
Fe1 Fe1 N1 C1 -59.2(3) 5_656 .
O1 Fe1 N1 C9 -162.5(109) . .
O1 Fe1 N1 C9 179.5(2) 5_656 .
N3 Fe1 N1 C9 0.5(2) . .
N4 Fe1 N1 C9 87.1(3) . .
N2 Fe1 N1 C9 -86.7(3) . .
Fe1 Fe1 N1 C9 179.7(2) 5_656 .
C17 N1 C1 C2 -156.9(3) . .
C9 N1 C1 C2 76.8(4) . .
Fe1 N1 C1 C2 -43.6(4) . .
N1 C1 C2 N2 30.4(5) . .
N1 C1 C2 C3 -151.0(4) . .
N2 C2 C3 C4 -1.3(6) . .
C1 C2 C3 C4 -179.8(4) . .
C2 C3 C4 C5 -1.0(7) . .
C3 C4 C5 C6 1.7(7) . .
C3 C4 C5 C7 179.9(5) . .
C4 C5 C6 N2 -0.3(7) . .
C7 C5 C6 N2 -178.6(5) . .
C5 C6 N2 C2 -2.0(6) . .
C5 C6 N2 Fe1 -179.5(3) . .
C3 C2 N2 C6 2.7(6) . .
C1 C2 N2 C6 -178.7(4) . .
C3 C2 N2 Fe1 -179.4(3) . .
C1 C2 N2 Fe1 -0.8(4) . .
O1 Fe1 N2 C6 -22.8(4) . .
O1 Fe1 N2 C6 -109.4(3) 5_656 .
N3 Fe1 N2 C6 73.7(3) . .
N4 Fe1 N2 C6 139.5(4) . .
N1 Fe1 N2 C6 157.9(4) . .
Fe1 Fe1 N2 C6 -67.2(3) 5_656 .
O1 Fe1 N2 C2 159.6(3) . .
O1 Fe1 N2 C2 73.0(3) 5_656 .
N3 Fe1 N2 C2 -104.0(3) . .
N4 Fe1 N2 C2 -38.1(5) . .
N1 Fe1 N2 C2 -19.8(3) . .
Fe1 Fe1 N2 C2 115.2(3) 5_656 .
C6 C5 C7 C8 -127.6(6) . .
C4 C5 C7 C8 54.2(9) . .
C17 N1 C9 C10 113.0(4) . .
C1 N1 C9 C10 -120.6(3) . .
Fe1 N1 C9 C10 -3.6(4) . .
N1 C9 C10 N3 6.5(5) . .
N1 C9 C10 C11 -175.6(3) . .
N3 C10 C11 C12 2.8(6) . .
C9 C10 C11 C12 -175.1(4) . .
C10 C11 C12 C13 -0.5(6) . .
C11 C12 C13 C14 -2.4(6) . .
C11 C12 C13 C15 175.4(4) . .
C12 C13 C14 N3 3.4(6) . .
C15 C13 C14 N3 -174.4(4) . .
C11 C10 N3 C14 -1.9(5) . .
C9 C10 N3 C14 176.1(3) . .
C11 C10 N3 Fe1 175.9(3) . .
C9 C10 N3 Fe1 -6.1(4) . .
C13 C14 N3 C10 -1.3(6) . .
C13 C14 N3 Fe1 -178.9(3) . .
O1 Fe1 N3 C10 -177.1(3) . .
O1 Fe1 N3 C10 -17.1(24) 5_656 .
N4 Fe1 N3 C10 -78.1(3) . .
N2 Fe1 N3 C10 83.9(3) . .
N1 Fe1 N3 C10 3.1(3) . .
Fe1 Fe1 N3 C10 -175.9(2) 5_656 .
O1 Fe1 N3 C14 0.6(3) . .
O1 Fe1 N3 C14 160.6(21) 5_656 .
N4 Fe1 N3 C14 99.6(3) . .
N2 Fe1 N3 C14 -98.4(3) . .
N1 Fe1 N3 C14 -179.2(3) . .
Fe1 Fe1 N3 C14 1.8(4) 5_656 .
C14 C13 C15 C16 87.6(7) . .
C12 C13 C15 C16 -90.2(7) . .
C1 N1 C17 C18 157.8(3) . .
C9 N1 C17 C18 -75.7(4) . .
Fe1 N1 C17 C18 44.3(4) . .
N1 C17 C18 N4 -33.5(5) . .
N1 C17 C18 C19 148.5(4) . .
N4 C18 C19 C20 -0.6(7) . .
C17 C18 C19 C20 177.3(5) . .
C18 C19 C20 C21 2.0(8) . .
C19 C20 C21 C22 -1.1(8) . .
C19 C20 C21 C23' -178.9(5) . .
C19 C20 C21 C23 -178.9(5) . .
C20 C21 C22 N4 -1.3(7) . .
C23' C21 C22 N4 176.6(5) . .
C23 C21 C22 N4 176.6(5) . .
C21 C22 N4 C18 2.7(6) . .
C21 C22 N4 Fe1 177.8(3) . .
C19 C18 N4 C22 -1.7(6) . .
C17 C18 N4 C22 -179.8(4) . .
C19 C18 N4 Fe1 -177.4(3) . .
C17 C18 N4 Fe1 4.5(4) . .
O1 Fe1 N4 C22 22.4(4) . .
O1 Fe1 N4 C22 108.8(3) 5_656 .
N3 Fe1 N4 C22 -73.9(3) . .
N2 Fe1 N4 C22 -139.9(4) . .
N1 Fe1 N4 C22 -158.2(4) . .
Fe1 Fe1 N4 C22 66.8(3) 5_656 .
O1 Fe1 N4 C18 -162.2(3) . .
O1 Fe1 N4 C18 -75.8(3) 5_656 .
N3 Fe1 N4 C18 101.4(3) . .
N2 Fe1 N4 C18 35.5(6) . .
N1 Fe1 N4 C18 17.2(3) . .
Fe1 Fe1 N4 C18 -117.9(3) 5_656 .
C20 C21 C23 C24 -9.1(12) . .
C22 C21 C23 C24 173.2(9) . .
C23' C21 C23 C24 0.0(1000) . .
C20 C21 C23' C24' -80.3(9) . .
C22 C21 C23' C24' 102.0(8) . .
C23 C21 C23' C24' 0.0(1000) . .
O2 C26 C27 C28 -1.8(8) . .
C25 C26 C27 C28 178.4(6) . .
